data_7008444
loop_
_publ_author_name
'Adams, Harry'
'Batten, Stuart R.'
'Davies, Graham M.'
'Duriska, Martin B.'
'Jeffery, John C.'
'Jensen, Paul'
'Lu, Jinzhen'
'Motson, Graham R.'
'Coles, Simon J.'
'Hursthouse, Michael B.'
'Ward, Michael D.'

_publ_section_title
;
 New bis-, tris- and tetrakis(pyrazolyl)borate ligands with 3-pyridyl
 and 4-pyridyl substituents: synthesis and coordination chemistry.
;
_journal_issue 11
_journal_name_full 'Dalton transactions (Cambridge, England : 2003)'
_journal_page_first 1910
_journal_page_last 1923
_journal_paper_doi 10.1039/b502892b
_journal_year 2005
_chemical_formula_sum 'C34 H32 B N12 O2 Tl'
_chemical_formula_weight 855.90
_chemical_name_common TlTkp4py
_chemical_name_systematic
;
?
;
_space_group_IT_number 19
_symmetry_cell_setting orthorhombic
_symmetry_space_group_name_Hall 'P 2ac 2ab'
_symmetry_space_group_name_H-M 'P 21 21 21'
_atom_sites_solution_hydrogens geom
_atom_sites_solution_primary direct
_atom_sites_solution_secondary difmap
_audit_creation_method SHELXL-97
_cell_angle_alpha 90.00
_cell_angle_beta 90.00
_cell_angle_gamma 90.00
_cell_formula_units_Z 4
_cell_length_a 8.1323(3)
_cell_length_b 11.8362(3)
_cell_length_c 35.6666(8)
_cell_measurement_reflns_used 11168
_cell_measurement_temperature 123(2)
_cell_measurement_theta_max 28.14
_cell_measurement_theta_min 3.49
_cell_volume 3433.11(17)
_computing_structure_refinement 'SHELXL-97 (Sheldrick, 1997)'
_computing_structure_solution 'SHELXS-97 (Sheldrick, 1990)'
_diffrn_ambient_temperature 123(2)
_diffrn_detector CCD
_diffrn_detector_area_resol_mean 9
_diffrn_measured_fraction_theta_full 0.980
_diffrn_measured_fraction_theta_max 0.967
_diffrn_measurement_device_type 'Nonius KappaCCD diffractometer'
_diffrn_measurement_method '\f and \w scans'
_diffrn_radiation_monochromator graphite
_diffrn_radiation_source 'fine-focus sealed tube'
_diffrn_radiation_type MoK\a
_diffrn_radiation_wavelength 0.71073
_diffrn_reflns_av_R_equivalents 0.0423
_diffrn_reflns_av_sigmaI/netI 0.0784
_diffrn_reflns_limit_h_max 8
_diffrn_reflns_limit_h_min -10
_diffrn_reflns_limit_k_max 15
_diffrn_reflns_limit_k_min -11
_diffrn_reflns_limit_l_max 46
_diffrn_reflns_limit_l_min -46
_diffrn_reflns_number 11168
_diffrn_reflns_theta_full 27.50
_diffrn_reflns_theta_max 28.14
_diffrn_reflns_theta_min 3.49
_exptl_absorpt_coefficient_mu 4.756
_exptl_absorpt_correction_T_max 0.0503
_exptl_absorpt_correction_T_min 0.0254
_exptl_absorpt_correction_type empirical
_exptl_absorpt_process_details 'XPREP (Siemens, 1994)'
_exptl_crystal_colour colourless
_exptl_crystal_density_diffrn 1.656
_exptl_crystal_density_method 'not measured'
_exptl_crystal_description Block
_exptl_crystal_F_000 1688
_exptl_crystal_size_max 0.30
_exptl_crystal_size_mid 0.30
_exptl_crystal_size_min 0.05
_refine_diff_density_max 1.820
_refine_diff_density_min -0.756
_refine_diff_density_rms 0.128
_refine_ls_abs_structure_details 'Flack H D (1983), Acta Cryst. A39, 876-881'
_refine_ls_abs_structure_Flack 0.005(10)
_refine_ls_extinction_method none
_refine_ls_goodness_of_fit_ref 1.000
_refine_ls_hydrogen_treatment constr
_refine_ls_matrix_type full
_refine_ls_number_parameters 453
_refine_ls_number_reflns 7573
_refine_ls_number_restraints 0
_refine_ls_restrained_S_all 1.000
_refine_ls_R_factor_all 0.0772
_refine_ls_R_factor_gt 0.0480
_refine_ls_shift/su_max 0.017
_refine_ls_shift/su_mean 0.000
_refine_ls_structure_factor_coef Fsqd
_refine_ls_weighting_details 'calc w=1/[\s^2^(Fo^2^)+(0.0450P)^2^+0.0000P] where P=(Fo^2^+2Fc^2^)/3'
_refine_ls_weighting_scheme calc
_refine_ls_wR_factor_gt 0.0960
_refine_ls_wR_factor_ref 0.1069
_reflns_number_gt 5499
_reflns_number_total 7573
_reflns_threshold_expression >2sigma(I)
_cod_data_source_file b502892b.txt
_cod_data_source_block TlTkp4py
_cod_depositor_comments
;
The following automatic conversions were performed:
'_symmetry_cell_setting' value 'Orthorhombic' changed to 'orthorhombic'
according to '/home/saulius/struct/CIF-dictionaries/cif_core.dic'
dictionary named 'cif_core.dic' version 2.4.1 from 2010-06-29.

Automatic conversion script
Id: cif_fix_enum 1527 2010-12-29 10:47:43Z saulius 
;
_cod_original_sg_symbol_H-M P212121
_cod_database_code 7008444

loop_
_symmetry_equiv_pos_as_xyz
'x, y, z'
'-x+1/2, -y, z+1/2'
'x+1/2, -y+1/2, -z'
'-x, y+1/2, -z+1/2'

loop_
_atom_site_label
_atom_site_type_symbol
_atom_site_fract_x
_atom_site_fract_y
_atom_site_fract_z
_atom_site_U_iso_or_equiv
_atom_site_adp_type
_atom_site_occupancy
_atom_site_symmetry_multiplicity
_atom_site_calc_flag
_atom_site_refinement_flags
_atom_site_disorder_assembly
_atom_site_disorder_group
Tl1 Tl 0.74827(5) 0.987743(17) 0.061987(8) 0.03189(8) Uani 1 1 d . . .
N142 N 0.7026(7) 0.9621(5) 0.14101(18) 0.0298(15) Uani 1 1 d . . .
N102 N 0.4210(7) 0.9951(5) 0.07915(18) 0.0254(13) Uani 1 1 d . . .
N111 N 0.3096(8) 0.7384(6) -0.0327(2) 0.045(2) Uani 1 1 d . . .
C105 C 0.2429(13) 1.1355(5) 0.0892(2) 0.0351(16) Uani 1 1 d . . .
H105 H 0.1898 1.1986 0.1004 0.042 Uiso 1 1 calc R . .
C103 C 0.3086(10) 0.9931(6) 0.0521(2) 0.0312(17) Uani 1 1 d . . .
N141 N 0.5528(7) 0.9988(5) 0.15334(18) 0.0275(14) Uani 1 1 d . . .
N101 N 0.3824(7) 1.0832(5) 0.10204(19) 0.0284(14) Uani 1 1 d . . .
C104 C 0.1939(8) 1.0799(6) 0.0574(3) 0.0355(19) Uani 1 1 d . . .
H104 H 0.1015 1.0968 0.0421 0.043 Uiso 1 1 calc R . .
C153 C 1.0128(10) 0.8429(7) 0.1313(2) 0.0353(19) Uani 1 1 d . . .
H153 H 1.0141 0.9216 0.1261 0.042 Uiso 1 1 calc R . .
C154 C 0.8701(10) 0.7922(7) 0.1464(2) 0.0316(18) Uani 1 1 d . . .
C145 C 0.4776(10) 0.9170(6) 0.1729(2) 0.0335(18) Uani 1 1 d . . .
H145 H 0.3721 0.9227 0.1842 0.040 Uiso 1 1 calc R . .
C155 C 0.8787(11) 0.6760(7) 0.1532(3) 0.038(2) Uani 1 1 d . . .
H155 H 0.7866 0.6363 0.1630 0.046 Uiso 1 1 calc R . .
C114 C 0.3113(9) 0.9065(6) 0.0225(3) 0.0347(19) Uani 1 1 d . . .
B1 B 0.4842(11) 1.1104(7) 0.1366(3) 0.031(2) Uani 1 1 d . . .
C144 C 0.5775(9) 0.8234(7) 0.1740(3) 0.038(2) Uani 1 1 d . . .
H144 H 0.5561 0.7529 0.1858 0.045 Uiso 1 1 calc R . .
N162 N 0.2418(10) 1.1150(4) 0.18122(15) 0.0285(12) Uani 1 1 d . . .
C115 C 0.2481(14) 0.9261(5) -0.0128(2) 0.0388(16) Uani 1 1 d . . .
H115 H 0.2014 0.9974 -0.0187 0.047 Uiso 1 1 calc R . .
C125 C 0.7359(11) 1.2332(5) 0.1545(2) 0.0315(16) Uani 1 1 d . . .
H125 H 0.7268 1.2261 0.1809 0.038 Uiso 1 1 calc R . .
C164 C 0.2390(12) 1.2984(6) 0.1989(2) 0.0380(17) Uani 1 1 d . . .
H164 H 0.2068 1.3669 0.2106 0.046 Uiso 1 1 calc R . .
N161 N 0.3709(8) 1.1707(5) 0.1653(2) 0.0314(15) Uani 1 1 d . . .
C163 C 0.1619(10) 1.1920(6) 0.2019(2) 0.0325(18) Uani 1 1 d . . .
N122 N 0.6821(8) 1.2138(6) 0.09341(19) 0.0320(15) Uani 1 1 d . . .
C165 C 0.3708(10) 1.2819(6) 0.1753(2) 0.0354(19) Uani 1 1 d . . .
H165 H 0.4476 1.3376 0.1675 0.042 Uiso 1 1 calc R . .
C123 C 0.8213(9) 1.2757(7) 0.0978(2) 0.0283(17) Uani 1 1 d . . .
N151 N 1.1573(9) 0.6683(6) 0.1305(2) 0.048(2) Uani 1 1 d . . .
C124 C 0.8548(9) 1.2899(7) 0.1356(3) 0.035(2) Uani 1 1 d . . .
H124 H 0.9435 1.3312 0.1462 0.043 Uiso 1 1 calc R . .
N121 N 0.6320(8) 1.1883(5) 0.12856(19) 0.0273(14) Uani 1 1 d . . .
C113 C 0.3732(10) 0.7993(7) 0.0303(3) 0.039(2) Uani 1 1 d . . .
H113 H 0.4167 0.7813 0.0543 0.046 Uiso 1 1 calc R . .
C152 C 1.1489(10) 0.7787(7) 0.1242(3) 0.041(2) Uani 1 1 d . . .
H152 H 1.2431 0.8153 0.1142 0.050 Uiso 1 1 calc R . .
C156 C 1.0243(12) 0.6200(7) 0.1454(3) 0.050(3) Uani 1 1 d . . .
H156 H 1.0297 0.5416 0.1510 0.060 Uiso 1 1 calc R . .
C134 C 0.9124(8) 1.3196(5) 0.0654(2) 0.0278(16) Uani 1 1 d . . .
C173 C -0.0692(9) 1.0584(6) 0.2159(2) 0.0301(18) Uani 1 1 d . . .
H173 H -0.0286 1.0069 0.1977 0.036 Uiso 1 1 calc R . .
C174 C 0.0129(9) 1.1592(6) 0.2229(3) 0.0341(18) Uani 1 1 d . . .
C135 C 1.0335(10) 1.4019(6) 0.0705(2) 0.035(2) Uani 1 1 d . . .
H135 H 1.0562 1.4312 0.0947 0.042 Uiso 1 1 calc R . .
C175 C -0.0493(10) 1.2320(7) 0.2503(2) 0.039(2) Uani 1 1 d . . .
H175 H 0.0029 1.3017 0.2560 0.046 Uiso 1 1 calc R . .
C133 C 0.8877(9) 1.2796(6) 0.0293(2) 0.0318(18) Uani 1 1 d . . .
H133 H 0.8063 1.2239 0.0244 0.038 Uiso 1 1 calc R . .
C143 C 0.7196(8) 0.8558(6) 0.1537(2) 0.0267(18) Uani 1 1 d . . .
N171 N -0.2748(9) 1.1003(6) 0.26182(19) 0.0419(18) Uani 1 1 d . . .
C172 C -0.2105(9) 1.0343(7) 0.2357(2) 0.039(2) Uani 1 1 d . . .
H172 H -0.2656 0.9655 0.2302 0.047 Uiso 1 1 calc R . .
N131 N 1.1008(8) 1.4020(6) 0.0052(2) 0.0387(17) Uani 1 1 d . . .
C136 C 1.1192(11) 1.4398(7) 0.0397(3) 0.042(2) Uani 1 1 d . . .
H136 H 1.1980 1.4979 0.0436 0.051 Uiso 1 1 calc R . .
C132 C 0.9847(10) 1.3225(6) 0.0001(2) 0.0330(19) Uani 1 1 d . . .
H132 H 0.9676 1.2941 -0.0245 0.040 Uiso 1 1 calc R . .
C176 C -0.1920(10) 1.1973(7) 0.2690(3) 0.047(2) Uani 1 1 d . . .
H176 H -0.2339 1.2452 0.2881 0.056 Uiso 1 1 calc R . .
C116 C 0.2530(14) 0.8411(6) -0.0398(2) 0.0439(18) Uani 1 1 d . . .
H116 H 0.2140 0.8575 -0.0643 0.053 Uiso 1 1 calc R . .
C112 C 0.3688(12) 0.7184(8) 0.0013(3) 0.050(3) Uani 1 1 d . . .
H112 H 0.4110 0.6452 0.0064 0.060 Uiso 1 1 calc R . .
O1 O -0.5580(7) 1.0319(6) 0.30183(19) 0.0514(17) Uani 1 1 d . . .
C1 C -0.6618(11) 0.9748(9) 0.2750(3) 0.058(3) Uani 1 1 d . . .
H1A H -0.7720 0.9651 0.2856 0.087 Uiso 1 1 calc R . .
H1B H -0.6149 0.9006 0.2692 0.087 Uiso 1 1 calc R . .
H1C H -0.6689 1.0199 0.2520 0.087 Uiso 1 1 calc R . .
O2 O 1.4195(8) 0.5811(5) 0.0873(2) 0.0579(19) Uani 1 1 d . . .
C2 C 1.4909(13) 0.4813(9) 0.0992(4) 0.069(3) Uani 1 1 d . . .
H2A H 1.4090 0.4205 0.0984 0.103 Uiso 1 1 calc R . .
H2B H 1.5311 0.4903 0.1249 0.103 Uiso 1 1 calc R . .
H2C H 1.5830 0.4622 0.0827 0.103 Uiso 1 1 calc R . .

loop_
_atom_site_aniso_label
_atom_site_aniso_U_11
_atom_site_aniso_U_22
_atom_site_aniso_U_33
_atom_site_aniso_U_23
_atom_site_aniso_U_13
_atom_site_aniso_U_12
Tl1 0.03206(13) 0.03074(12) 0.03287(13) -0.00217(11) 0.0017(2) 0.0036(2)
N142 0.032(4) 0.029(3) 0.028(3) -0.002(3) 0.004(3) 0.000(2)
N102 0.019(3) 0.026(3) 0.032(3) 0.000(3) 0.001(2) 0.003(2)
N111 0.040(4) 0.037(4) 0.058(5) -0.011(4) -0.014(4) -0.001(3)
C105 0.028(4) 0.027(3) 0.050(4) 0.006(3) 0.006(6) 0.012(5)
C103 0.029(3) 0.026(4) 0.038(4) 0.003(3) -0.001(3) -0.002(3)
N141 0.029(3) 0.027(3) 0.027(3) 0.000(3) -0.001(3) 0.002(3)
N101 0.020(3) 0.031(3) 0.034(4) -0.001(3) -0.003(3) -0.001(3)
C104 0.018(3) 0.036(4) 0.052(6) 0.011(4) -0.008(4) 0.000(3)
C153 0.030(4) 0.038(4) 0.038(5) 0.006(4) 0.001(4) 0.002(4)
C154 0.032(4) 0.030(4) 0.033(5) -0.001(3) -0.003(4) 0.001(3)
C145 0.035(4) 0.031(4) 0.035(5) -0.007(4) 0.005(4) 0.000(3)
C155 0.037(5) 0.031(4) 0.047(6) -0.002(4) 0.002(4) 0.005(4)
C114 0.028(4) 0.028(4) 0.049(5) 0.004(4) 0.002(4) -0.001(3)
B1 0.033(5) 0.028(4) 0.031(5) 0.001(4) 0.011(4) 0.008(4)
C144 0.034(4) 0.029(4) 0.050(6) 0.002(4) 0.007(4) 0.001(3)
N162 0.027(3) 0.029(2) 0.029(3) 0.002(2) 0.006(4) 0.004(4)
C115 0.045(4) 0.031(3) 0.041(4) 0.002(3) -0.009(7) -0.007(6)
C125 0.034(4) 0.036(3) 0.024(3) 0.002(3) 0.002(5) 0.009(5)
C164 0.046(5) 0.030(3) 0.038(4) -0.007(3) 0.003(6) 0.005(6)
N161 0.030(3) 0.023(3) 0.041(4) -0.001(3) 0.006(3) 0.003(3)
C163 0.036(4) 0.027(4) 0.035(5) -0.001(3) -0.004(4) -0.002(3)
N122 0.036(3) 0.027(3) 0.033(4) -0.005(3) 0.000(3) 0.005(3)
C165 0.041(5) 0.030(4) 0.035(5) 0.003(4) 0.006(4) 0.000(4)
C123 0.020(3) 0.026(4) 0.039(5) 0.001(4) -0.002(3) -0.002(3)
N151 0.039(4) 0.036(4) 0.068(6) -0.004(4) 0.003(4) 0.006(3)
C124 0.027(4) 0.036(4) 0.043(5) -0.008(4) -0.006(4) -0.004(3)
N121 0.027(3) 0.025(3) 0.030(4) 0.003(3) 0.002(3) 0.002(3)
C113 0.031(4) 0.032(4) 0.053(6) -0.001(4) -0.005(4) -0.001(4)
C152 0.033(5) 0.044(5) 0.048(6) 0.001(4) 0.001(4) 0.002(4)
C156 0.062(6) 0.026(4) 0.061(7) -0.006(4) 0.011(5) 0.003(4)
C134 0.031(4) 0.021(3) 0.031(4) 0.007(3) -0.002(4) 0.007(3)
C173 0.028(4) 0.031(4) 0.031(5) 0.003(3) 0.003(3) 0.004(3)
C174 0.029(4) 0.034(4) 0.039(5) 0.004(4) 0.001(4) 0.009(3)
C135 0.042(5) 0.029(4) 0.035(5) -0.005(3) 0.005(4) -0.007(3)
C175 0.043(5) 0.041(5) 0.032(5) -0.004(4) 0.003(4) 0.004(4)
C133 0.022(4) 0.028(4) 0.045(5) 0.001(4) -0.005(4) 0.008(3)
C143 0.019(5) 0.027(3) 0.033(4) 0.000(3) -0.001(3) 0.001(3)
N171 0.029(4) 0.049(4) 0.047(4) -0.001(3) 0.009(4) 0.004(3)
C172 0.042(6) 0.039(4) 0.036(5) 0.005(3) 0.000(4) -0.006(4)
N131 0.032(4) 0.033(4) 0.052(5) 0.009(3) 0.003(4) 0.002(3)
C136 0.042(5) 0.036(4) 0.049(6) 0.007(4) -0.007(5) -0.007(4)
C132 0.038(5) 0.035(4) 0.026(4) 0.001(3) 0.001(4) 0.009(4)
C176 0.047(5) 0.047(5) 0.045(6) -0.004(4) 0.012(4) 0.008(4)
C116 0.038(4) 0.051(4) 0.042(5) -0.002(3) -0.002(7) -0.017(7)
C112 0.049(6) 0.034(5) 0.068(7) -0.015(5) -0.001(5) 0.008(4)
O1 0.050(4) 0.051(4) 0.052(4) -0.008(3) 0.016(3) -0.003(3)
C1 0.050(6) 0.066(6) 0.058(7) 0.008(6) 0.010(5) -0.001(5)
O2 0.058(4) 0.040(3) 0.075(5) 0.011(3) 0.018(4) 0.013(3)
C2 0.059(7) 0.062(6) 0.085(9) 0.023(6) 0.014(6) 0.008(6)

loop_
_atom_type_symbol
_atom_type_description
_atom_type_scat_dispersion_real
_atom_type_scat_dispersion_imag
_atom_type_scat_source
C C 0.0033 0.0016 'International Tables Vol C Tables 4.2.6.8 and 6.1.1.4'
H H 0.0000 0.0000 'International Tables Vol C Tables 4.2.6.8 and 6.1.1.4'
B B 0.0013 0.0007 'International Tables Vol C Tables 4.2.6.8 and 6.1.1.4'
N N 0.0061 0.0033 'International Tables Vol C Tables 4.2.6.8 and 6.1.1.4'
Tl Tl -2.8358 9.6688 'International Tables Vol C Tables 4.2.6.8 and 6.1.1.4'
O O 0.0106 0.0060 'International Tables Vol C Tables 4.2.6.8 and 6.1.1.4'

loop_
_geom_angle_atom_site_label_1
_geom_angle_atom_site_label_2
_geom_angle_atom_site_label_3
_geom_angle
_geom_angle_site_symmetry_1
_geom_angle_site_symmetry_3
_geom_angle_publ_flag
C143 N142 N141 106.4(6) . . ?
C103 N102 N101 106.9(6) . . ?
C103 N102 Tl1 120.4(5) . . ?
N101 N102 Tl1 112.6(4) . . ?
C112 N111 C116 117.7(8) . . ?
N101 C105 C104 107.4(6) . . ?
N102 C103 C104 110.3(7) . . ?
N102 C103 C114 121.5(7) . . ?
C104 C103 C114 128.2(7) . . ?
C145 N141 N142 110.1(6) . . ?
C145 N141 B1 130.6(6) . . ?
N142 N141 B1 117.8(6) . . ?
N102 N101 C105 109.7(6) . . ?
N102 N101 B1 121.5(6) . . ?
C105 N101 B1 128.8(6) . . ?
C105 C104 C103 105.7(7) . . ?
C152 C153 C154 120.0(8) . . ?
C155 C154 C153 116.3(7) . . ?
C155 C154 C143 121.2(7) . . ?
C153 C154 C143 122.5(7) . . ?
N141 C145 C144 109.2(7) . . ?
C156 C155 C154 118.6(8) . . ?
C115 C114 C113 118.0(8) . . ?
C115 C114 C103 122.1(7) . . ?
C113 C114 C103 119.8(8) . . ?
N101 B1 N121 113.7(7) . . ?
N101 B1 N161 108.0(7) . . ?
N121 B1 N161 108.0(6) . . ?
N101 B1 N141 109.2(6) . . ?
N121 B1 N141 107.5(6) . . ?
N161 B1 N141 110.5(7) . . ?
C145 C144 C143 104.4(7) . . ?
C163 N162 N161 105.9(5) . . ?
C114 C115 C116 119.9(8) . . ?
C124 C125 N121 107.4(7) . . ?
C165 C164 C163 105.4(7) . . ?
C165 N161 N162 110.9(6) . . ?
C165 N161 B1 128.2(7) . . ?
N162 N161 B1 120.6(6) . . ?
N162 C163 C164 110.5(7) . . ?
N162 C163 C174 119.9(7) . . ?
C164 C163 C174 129.6(7) . . ?
N121 N122 C123 105.4(6) . . ?
N161 C165 C164 107.4(7) . . ?
N122 C123 C124 109.9(7) . . ?
N122 C123 C134 121.5(7) . . ?
C124 C123 C134 128.6(7) . . ?
C152 N151 C156 116.6(8) . . ?
C125 C124 C123 106.4(7) . . ?
N122 N121 C125 110.8(6) . . ?
N122 N121 B1 122.7(7) . . ?
C125 N121 B1 126.3(7) . . ?
C114 C113 C112 117.5(9) . . ?
N151 C152 C153 123.9(8) . . ?
N151 C156 C155 124.6(8) . . ?
C133 C134 C135 117.4(8) . . ?
C133 C134 C123 122.5(7) . . ?
C135 C134 C123 120.1(8) . . ?
C172 C173 C174 119.1(8) . . ?
C173 C174 C175 118.8(7) . . ?
C173 C174 C163 121.9(7) . . ?
C175 C174 C163 119.4(7) . . ?
C136 C135 C134 118.8(8) . . ?
C174 C175 C176 116.9(8) . . ?
C134 C133 C132 118.9(7) . . ?
N142 C143 C144 110.0(6) . . ?
N142 C143 C154 120.6(6) . . ?
C144 C143 C154 129.4(7) . . ?
C172 N171 C176 115.9(7) . . ?
N171 C172 C173 124.6(8) . . ?
C136 N131 C132 116.3(8) . . ?
N131 C136 C135 125.2(8) . . ?
N131 C132 C133 123.4(8) . . ?
N171 C176 C175 124.7(8) . . ?
N111 C116 C115 122.7(8) . . ?
N111 C112 C113 124.1(9) . . ?
N102 Tl1 N122 73.0(2) . . ?
N102 Tl1 N142 69.9(2) . . ?
N122 Tl1 N142 72.4(2) . . ?
N131 Tl1 N102 77.0(2) 3_475 . ?
N131 Tl1 N122 80.5(2) 3_475 . ?
N131 Tl1 N142 141.9(2) 3_475 . ?
N111 Tl1 N102 106.0(2) 3_565 . ?
N111 Tl1 N122 178.5(2) 3_565 . ?
N111 Tl1 N142 106.1(2) 3_565 . ?
N111 Tl1 N131 100.5(2) 3_565 3_475 ?

loop_
_geom_bond_atom_site_label_1
_geom_bond_atom_site_label_2
_geom_bond_distance
_geom_bond_site_symmetry_2
_geom_bond_publ_flag
Tl1 N102 2.732(6) . ?
Tl1 N142 2.859(6) . ?
Tl1 N122 2.950(7) . ?
Tl1 N111 2.916(7) 3_565 ?
Tl1 N131 2.980(7) 3_475 ?
N142 C143 1.344(9) . ?
N142 N141 1.366(8) . ?
N102 C103 1.330(10) . ?
N102 N101 1.361(8) . ?
N111 C112 1.325(12) . ?
N111 C116 1.325(10) . ?
C105 N101 1.370(10) . ?
C105 C104 1.373(11) . ?
C103 C104 1.400(10) . ?
C103 C114 1.470(11) . ?
N141 C145 1.341(10) . ?
N141 B1 1.553(10) . ?
N101 B1 1.519(11) . ?
C153 C152 1.366(11) . ?
C153 C154 1.412(11) . ?
C154 C155 1.398(11) . ?
C154 C143 1.461(10) . ?
C145 C144 1.374(10) . ?
C155 C156 1.386(11) . ?
C114 C115 1.381(11) . ?
C114 C113 1.393(11) . ?
B1 N121 1.541(11) . ?
B1 N161 1.551(10) . ?
C144 C143 1.418(10) . ?
N162 C163 1.340(9) . ?
N162 N161 1.364(9) . ?
C115 C116 1.392(10) . ?
C125 C124 1.356(11) . ?
C125 N121 1.361(10) . ?
C164 C165 1.375(11) . ?
C164 C163 1.411(10) . ?
N161 C165 1.364(10) . ?
C163 C174 1.478(11) . ?
N122 N121 1.353(9) . ?
N122 C123 1.358(9) . ?
C123 C124 1.387(11) . ?
C123 C134 1.467(11) . ?
N151 C152 1.328(11) . ?
N151 C156 1.333(11) . ?
C113 C112 1.412(12) . ?
C134 C133 1.388(11) . ?
C134 C135 1.397(10) . ?
C173 C172 1.378(10) . ?
C173 C174 1.390(11) . ?
C174 C175 1.398(11) . ?
C135 C136 1.375(12) . ?
C175 C176 1.400(11) . ?
C133 C132 1.400(11) . ?
N171 C172 1.323(10) . ?
N171 C176 1.355(11) . ?
N131 C136 1.318(11) . ?
N131 C132 1.345(10) . ?
O1 C1 1.444(12) . ?
O2 C2 1.383(11) . ?
